data_4082105
loop_
_publ_author_name
'Trofymchuk, Oleksandra S.'
'Gutsulyak, Dmitry V.'
'Quintero, Celso'
'Parvez, Masood'
'Daniliuc, Constantin G.'
'Piers, Warren E.'
'Rojas, Rene S.'

_publ_section_title
;
 N-Arylcyano-\b-diketiminate Methallyl Nickel Complexes: Synthesis, Adduct
 Formation, and Reactivity toward Ethylene
;
_journal_issue 24
_journal_name_full Organometallics
_journal_page_first 7323
_journal_paper_doi 10.1021/om400847b
_journal_volume 32
_journal_year 2013
_chemical_formula_sum 'C24 H29 N3'
_chemical_formula_weight 359.50
_chemical_name_systematic
; 
 ? 
;
_space_group_IT_number 2
_symmetry_cell_setting triclinic
_symmetry_space_group_name_Hall '-P 1'
_symmetry_space_group_name_H-M 'P -1'
_atom_sites_solution_hydrogens 'at N2 from difmap, others geom'
_atom_sites_solution_primary direct
_atom_sites_solution_secondary difmap
_audit_creation_method SHELXL-97
_cell_angle_alpha 70.948(6)
_cell_angle_beta 83.238(4)
_cell_angle_gamma 80.855(5)
_cell_formula_units_Z 2
_cell_length_a 8.3248(7)
_cell_length_b 10.7512(10)
_cell_length_c 13.0578(6)
_cell_measurement_reflns_used 3267
_cell_measurement_temperature 223(2)
_cell_measurement_theta_max 68.25
_cell_measurement_theta_min 0.88
_cell_volume 1087.91(15)
_computing_cell_refinement 'Collect (Nonius B.V., 1998)'
_computing_data_collection 'Collect (Nonius B.V., 1998)'
_computing_data_reduction 'Denzo-SMN (Otwinowski & Minor, 1997)'
_computing_molecular_graphics 'XP (BrukerAXS, 2000)'
_computing_publication_material 'SHELXL-97 (Sheldrick, 1997)'
_computing_structure_refinement 'SHELXL-97 (Sheldrick, 1997)'
_computing_structure_solution 'SHELXS-97 (Sheldrick, 1990)'
_diffrn_ambient_temperature 223(2)
_diffrn_measured_fraction_theta_full 0.955
_diffrn_measured_fraction_theta_max 0.955
_diffrn_measurement_device_type 'Nonius KappaCCD APEXII'
_diffrn_measurement_method '\w and \f scans'
_diffrn_radiation_monochromator graphite
_diffrn_radiation_source 'fine-focus sealed tube'
_diffrn_radiation_type CuK\a
_diffrn_radiation_wavelength 1.54178
_diffrn_reflns_av_R_equivalents 0.048
_diffrn_reflns_av_sigmaI/netI 0.0301
_diffrn_reflns_limit_h_max 9
_diffrn_reflns_limit_h_min 0
_diffrn_reflns_limit_k_max 12
_diffrn_reflns_limit_k_min -12
_diffrn_reflns_limit_l_max 15
_diffrn_reflns_limit_l_min -15
_diffrn_reflns_number 13936
_diffrn_reflns_theta_full 66.73
_diffrn_reflns_theta_max 66.73
_diffrn_reflns_theta_min 3.59
_exptl_absorpt_coefficient_mu 0.496
_exptl_absorpt_correction_T_max 0.9475
_exptl_absorpt_correction_T_min 0.8861
_exptl_absorpt_correction_type multi-scan
_exptl_absorpt_process_details 'Denzo (Otwinowski, Borek, Majewski & Minor, 2003)'
_exptl_crystal_colour colourless
_exptl_crystal_density_diffrn 1.097
_exptl_crystal_density_method 'not measured'
_exptl_crystal_description plate
_exptl_crystal_F_000 388
_exptl_crystal_size_max 0.25
_exptl_crystal_size_mid 0.20
_exptl_crystal_size_min 0.11
_refine_diff_density_max 0.275
_refine_diff_density_min -0.229
_refine_diff_density_rms 0.040
_refine_ls_extinction_method none
_refine_ls_goodness_of_fit_ref 1.040
_refine_ls_hydrogen_treatment mixed
_refine_ls_matrix_type full
_refine_ls_number_parameters 254
_refine_ls_number_reflns 3684
_refine_ls_number_restraints 0
_refine_ls_restrained_S_all 1.040
_refine_ls_R_factor_all 0.0613
_refine_ls_R_factor_gt 0.0513
_refine_ls_shift/su_max 0.000
_refine_ls_shift/su_mean 0.000
_refine_ls_structure_factor_coef Fsqd
_refine_ls_weighting_details 'calc w=1/[\s^2^(Fo^2^)+(0.0677P)^2^+0.3110P] where P=(Fo^2^+2Fc^2^)/3'
_refine_ls_weighting_scheme calc
_refine_ls_wR_factor_gt 0.1290
_refine_ls_wR_factor_ref 0.1385
_reflns_number_gt 3069
_reflns_number_total 3684
_reflns_threshold_expression >2sigma(I)
_cod_data_source_file om400847b_si_002.cif
_cod_data_source_block erk6287
_cod_original_cell_volume 1087.92(15)
_cod_original_sg_symbol_H-M P-1
_cod_database_code 4082105

loop_
_symmetry_equiv_pos_as_xyz
'x, y, z'
'-x, -y, -z'

loop_
_atom_site_label
_atom_site_type_symbol
_atom_site_fract_x
_atom_site_fract_y
_atom_site_fract_z
_atom_site_U_iso_or_equiv
_atom_site_adp_type
_atom_site_occupancy
_atom_site_symmetry_multiplicity
_atom_site_calc_flag
_atom_site_refinement_flags
N17 N -0.2073(2) 0.26882(18) 0.38734(16) 0.0709(5) Uani 1 1 d .
C17 C -0.0685(2) 0.24313(17) 0.38425(14) 0.0498(4) Uani 1 1 d .
C12 C 0.1053(2) 0.20418(16) 0.38142(12) 0.0435(4) Uani 1 1 d .
C13 C 0.1663(2) 0.07040(18) 0.40133(13) 0.0516(5) Uani 1 1 d .
H13 H 0.0941 0.0067 0.4168 0.062 Uiso 1 1 calc R
C14 C 0.3322(3) 0.0317(2) 0.39838(14) 0.0586(5) Uani 1 1 d .
H14 H 0.3736 -0.0585 0.4133 0.070 Uiso 1 1 calc R
C15 C 0.4372(2) 0.1264(2) 0.37341(15) 0.0594(5) Uani 1 1 d .
H15 H 0.5504 0.1002 0.3700 0.071 Uiso 1 1 calc R
C16 C 0.3785(2) 0.25824(19) 0.35353(14) 0.0542(5) Uani 1 1 d .
H16 H 0.4521 0.3212 0.3358 0.065 Uiso 1 1 calc R
C11 C 0.2106(2) 0.30044(17) 0.35929(12) 0.0436(4) Uani 1 1 d .
N1 N 0.14583(17) 0.43433(13) 0.33470(11) 0.0439(3) Uani 1 1 d .
C1 C 0.17634(19) 0.50862(17) 0.38996(12) 0.0425(4) Uani 1 1 d .
C4 C 0.2638(2) 0.4537(2) 0.49383(14) 0.0569(5) Uani 1 1 d .
H4A H 0.2469 0.3617 0.5288 0.085 Uiso 1 1 calc R
H4B H 0.2210 0.5049 0.5422 0.085 Uiso 1 1 calc R
H4C H 0.3796 0.4594 0.4770 0.085 Uiso 1 1 calc R
C2 C 0.1244(2) 0.64708(17) 0.35438(13) 0.0452(4) Uani 1 1 d .
H2 H 0.1461 0.6958 0.3982 0.054 Uiso 1 1 calc R
C3 C 0.0457(2) 0.71665(16) 0.26224(13) 0.0418(4) Uani 1 1 d .
C5 C 0.0080(3) 0.86516(18) 0.22873(17) 0.0630(5) Uani 1 1 d .
H5A H 0.0507 0.9030 0.1544 0.094 Uiso 1 1 calc R
H5B H 0.0581 0.8985 0.2762 0.094 Uiso 1 1 calc R
H5C H -0.1092 0.8899 0.2339 0.094 Uiso 1 1 calc R
N2 N 0.00198(17) 0.65494(14) 0.19747(10) 0.0413(3) Uani 1 1 d .
H01 H 0.037(3) 0.566(2) 0.2203(17) 0.065(6) Uiso 1 1 d .
C21 C -0.07572(19) 0.71768(14) 0.09765(12) 0.0374(4) Uani 1 1 d .
C22 C 0.0203(2) 0.73384(15) -0.00045(12) 0.0406(4) Uani 1 1 d .
C23 C -0.0572(2) 0.79011(18) -0.09618(13) 0.0495(4) Uani 1 1 d .
H23 H 0.0042 0.8007 -0.1629 0.059 Uiso 1 1 calc R
C24 C -0.2230(2) 0.83098(19) -0.09543(14) 0.0544(5) Uani 1 1 d .
H24 H -0.2731 0.8694 -0.1613 0.065 Uiso 1 1 calc R
C25 C -0.3149(2) 0.81564(18) 0.00146(14) 0.0505(4) Uani 1 1 d .
H25 H -0.4274 0.8453 0.0010 0.061 Uiso 1 1 calc R
C26 C -0.2445(2) 0.75713(16) 0.10016(13) 0.0416(4) Uani 1 1 d .
C27 C 0.2026(2) 0.68470(18) -0.00076(15) 0.0507(4) Uani 1 1 d .
H27 H 0.2433 0.6989 0.0623 0.061 Uiso 1 1 calc R
C28 C 0.2317(3) 0.5358(2) 0.0165(2) 0.0827(7) Uani 1 1 d .
H28A H 0.1952 0.5181 -0.0446 0.124 Uiso 1 1 calc R
H28B H 0.1713 0.4900 0.0827 0.124 Uiso 1 1 calc R
H28C H 0.3472 0.5046 0.0225 0.124 Uiso 1 1 calc R
C29 C 0.3007(3) 0.7596(3) -0.1014(2) 0.0872(8) Uani 1 1 d .
H29A H 0.4161 0.7300 -0.0929 0.131 Uiso 1 1 calc R
H29B H 0.2790 0.8540 -0.1111 0.131 Uiso 1 1 calc R
H29C H 0.2698 0.7427 -0.1645 0.131 Uiso 1 1 calc R
C30 C -0.3503(2) 0.72896(19) 0.20614(14) 0.0514(4) Uani 1 1 d .
H30 H -0.2798 0.7183 0.2652 0.062 Uiso 1 1 calc R
C31 C -0.4204(3) 0.6000(2) 0.22953(17) 0.0669(6) Uani 1 1 d .
H31A H -0.4878 0.6070 0.1716 0.100 Uiso 1 1 calc R
H31B H -0.4861 0.5822 0.2979 0.100 Uiso 1 1 calc R
H31C H -0.3321 0.5281 0.2340 0.100 Uiso 1 1 calc R
C32 C -0.4883(3) 0.8414(3) 0.2076(2) 0.0866(8) Uani 1 1 d .
H32A H -0.5640 0.8494 0.1541 0.130 Uiso 1 1 calc R
H32B H -0.4429 0.9241 0.1905 0.130 Uiso 1 1 calc R
H32C H -0.5453 0.8218 0.2791 0.130 Uiso 1 1 calc R

loop_
_atom_site_aniso_label
_atom_site_aniso_U_11
_atom_site_aniso_U_22
_atom_site_aniso_U_33
_atom_site_aniso_U_23
_atom_site_aniso_U_13
_atom_site_aniso_U_12
N17 0.0569(11) 0.0689(12) 0.0911(13) -0.0260(10) -0.0104(9) -0.0150(9)
C17 0.0574(12) 0.0471(10) 0.0487(10) -0.0151(8) -0.0077(8) -0.0148(8)
C12 0.0523(10) 0.0462(10) 0.0316(8) -0.0098(7) -0.0058(7) -0.0086(8)
C13 0.0698(12) 0.0482(10) 0.0375(9) -0.0134(7) -0.0025(8) -0.0105(9)
C14 0.0776(14) 0.0504(11) 0.0419(9) -0.0122(8) -0.0074(9) 0.0069(10)
C15 0.0562(11) 0.0641(13) 0.0481(10) -0.0089(9) -0.0079(9) 0.0051(10)
C16 0.0500(10) 0.0576(12) 0.0482(10) -0.0053(8) -0.0093(8) -0.0072(9)
C11 0.0498(10) 0.0456(9) 0.0317(8) -0.0046(7) -0.0105(7) -0.0064(7)
N1 0.0473(8) 0.0429(8) 0.0395(7) -0.0063(6) -0.0119(6) -0.0080(6)
C1 0.0411(9) 0.0532(10) 0.0330(8) -0.0091(7) -0.0044(7) -0.0135(7)
C4 0.0592(11) 0.0707(13) 0.0385(9) -0.0093(8) -0.0139(8) -0.0104(9)
C2 0.0517(10) 0.0514(10) 0.0380(8) -0.0166(7) -0.0085(7) -0.0133(8)
C3 0.0467(9) 0.0433(9) 0.0398(8) -0.0159(7) -0.0044(7) -0.0109(7)
C5 0.0841(14) 0.0458(11) 0.0670(12) -0.0216(9) -0.0250(11) -0.0088(10)
N2 0.0527(8) 0.0353(8) 0.0367(7) -0.0097(6) -0.0141(6) -0.0038(6)
C21 0.0460(9) 0.0306(8) 0.0366(8) -0.0098(6) -0.0107(7) -0.0039(6)
C22 0.0474(9) 0.0372(8) 0.0398(8) -0.0127(7) -0.0056(7) -0.0097(7)
C23 0.0566(11) 0.0552(11) 0.0359(8) -0.0103(7) -0.0036(8) -0.0135(8)
C24 0.0610(11) 0.0579(11) 0.0394(9) -0.0043(8) -0.0174(8) -0.0068(9)
C25 0.0461(10) 0.0514(10) 0.0506(10) -0.0115(8) -0.0140(8) 0.0019(8)
C26 0.0472(9) 0.0375(9) 0.0405(8) -0.0124(7) -0.0056(7) -0.0044(7)
C27 0.0450(10) 0.0588(11) 0.0550(10) -0.0251(9) -0.0038(8) -0.0109(8)
C28 0.0552(12) 0.0757(16) 0.129(2) -0.0546(15) -0.0007(13) 0.0011(11)
C29 0.0544(13) 0.128(2) 0.0760(15) -0.0215(15) 0.0063(11) -0.0334(13)
C30 0.0515(10) 0.0590(11) 0.0447(9) -0.0195(8) -0.0005(8) -0.0053(8)
C31 0.0710(13) 0.0660(13) 0.0588(12) -0.0139(10) 0.0117(10) -0.0191(10)
C32 0.0864(17) 0.0756(16) 0.0934(17) -0.0371(14) 0.0247(14) 0.0023(13)

loop_
_atom_type_symbol
_atom_type_description
_atom_type_scat_dispersion_real
_atom_type_scat_dispersion_imag
_atom_type_scat_source
C C 0.0181 0.0091 'International Tables Vol C Tables 4.2.6.8 and 6.1.1.4'
H H 0.0000 0.0000 'International Tables Vol C Tables 4.2.6.8 and 6.1.1.4'
N N 0.0311 0.0180 'International Tables Vol C Tables 4.2.6.8 and 6.1.1.4'

loop_
_geom_angle_atom_site_label_1
_geom_angle_atom_site_label_2
_geom_angle_atom_site_label_3
_geom_angle
N17 C17 C12 177.24(19)
C13 C12 C11 120.86(16)
C13 C12 C17 119.40(16)
C11 C12 C17 119.75(15)
C14 C13 C12 120.07(18)
C14 C13 H13 120.0
C12 C13 H13 120.0
C13 C14 C15 119.49(18)
C13 C14 H14 120.3
C15 C14 H14 120.3
C16 C15 C14 120.90(19)
C16 C15 H15 119.5
C14 C15 H15 119.5
C15 C16 C11 121.05(18)
C15 C16 H16 119.5
C11 C16 H16 119.5
C12 C11 N1 119.43(15)
C12 C11 C16 117.57(16)
N1 C11 C16 122.76(15)
C1 N1 C11 122.06(13)
N1 C1 C2 120.08(14)
N1 C1 C4 123.03(16)
C2 C1 C4 116.88(15)
C1 C4 H4A 109.5
C1 C4 H4B 109.5
H4A C4 H4B 109.5
C1 C4 H4C 109.5
H4A C4 H4C 109.5
H4B C4 H4C 109.5
C3 C2 C1 126.21(15)
C3 C2 H2 116.9
C1 C2 H2 116.9
N2 C3 C2 121.32(15)
N2 C3 C5 117.45(15)
C2 C3 C5 121.22(15)
C3 C5 H5A 109.5
C3 C5 H5B 109.5
H5A C5 H5B 109.5
C3 C5 H5C 109.5
H5A C5 H5C 109.5
H5B C5 H5C 109.5
C3 N2 C21 126.13(14)
C3 N2 H01 111.9(13)
C21 N2 H01 121.7(13)
C26 C21 C22 121.83(14)
C26 C21 N2 119.76(14)
C22 C21 N2 118.38(14)
C23 C22 C21 117.78(15)
C23 C22 C27 121.46(15)
C21 C22 C27 120.70(14)
C24 C23 C22 121.26(16)
C24 C23 H23 119.4
C22 C23 H23 119.4
C25 C24 C23 120.17(16)
C25 C24 H24 119.9
C23 C24 H24 119.9
C24 C25 C26 121.18(16)
C24 C25 H25 119.4
C26 C25 H25 119.4
C25 C26 C21 117.76(15)
C25 C26 C30 120.40(15)
C21 C26 C30 121.71(14)
C29 C27 C28 111.10(19)
C29 C27 C22 113.81(17)
C28 C27 C22 110.38(15)
C29 C27 H27 107.1
C28 C27 H27 107.1
C22 C27 H27 107.1
C27 C28 H28A 109.5
C27 C28 H28B 109.5
H28A C28 H28B 109.5
C27 C28 H28C 109.5
H28A C28 H28C 109.5
H28B C28 H28C 109.5
C27 C29 H29A 109.5
C27 C29 H29B 109.5
H29A C29 H29B 109.5
C27 C29 H29C 109.5
H29A C29 H29C 109.5
H29B C29 H29C 109.5
C31 C30 C26 110.21(15)
C31 C30 C32 109.91(18)
C26 C30 C32 113.09(16)
C31 C30 H30 107.8
C26 C30 H30 107.8
C32 C30 H30 107.8
C30 C31 H31A 109.5
C30 C31 H31B 109.5
H31A C31 H31B 109.5
C30 C31 H31C 109.5
H31A C31 H31C 109.5
H31B C31 H31C 109.5
C30 C32 H32A 109.5
C30 C32 H32B 109.5
H32A C32 H32B 109.5
C30 C32 H32C 109.5
H32A C32 H32C 109.5
H32B C32 H32C 109.5

loop_
_geom_bond_atom_site_label_1
_geom_bond_atom_site_label_2
_geom_bond_distance
N17 C17 1.144(2)
C17 C12 1.440(3)
C12 C13 1.396(2)
C12 C11 1.399(2)
C13 C14 1.378(3)
C13 H13 0.9400
C14 C15 1.380(3)
C14 H14 0.9400
C15 C16 1.373(3)
C15 H15 0.9400
C16 C11 1.400(2)
C16 H16 0.9400
C11 N1 1.399(2)
N1 C1 1.306(2)
C1 C2 1.418(2)
C1 C4 1.514(2)
C4 H4A 0.9700
C4 H4B 0.9700
C4 H4C 0.9700
C2 C3 1.371(2)
C2 H2 0.9400
C3 N2 1.343(2)
C3 C5 1.502(2)
C5 H5A 0.9700
C5 H5B 0.9700
C5 H5C 0.9700
N2 C21 1.4346(19)
N2 H01 0.91(2)
C21 C26 1.402(2)
C21 C22 1.403(2)
C22 C23 1.385(2)
C22 C27 1.525(2)
C23 C24 1.380(3)
C23 H23 0.9400
C24 C25 1.375(3)
C24 H24 0.9400
C25 C26 1.390(2)
C25 H25 0.9400
C26 C30 1.519(2)
C27 C29 1.519(3)
C27 C28 1.525(3)
C27 H27 0.9900
C28 H28A 0.9700
C28 H28B 0.9700
C28 H28C 0.9700
C29 H29A 0.9700
C29 H29B 0.9700
C29 H29C 0.9700
C30 C31 1.515(3)
C30 C32 1.533(3)
C30 H30 0.9900
C31 H31A 0.9700
C31 H31B 0.9700
C31 H31C 0.9700
C32 H32A 0.9700
C32 H32B 0.9700
C32 H32C 0.9700

loop_
_geom_hbond_atom_site_label_D
_geom_hbond_atom_site_label_H
_geom_hbond_atom_site_label_A
_geom_hbond_distance_DH
_geom_hbond_distance_HA
_geom_hbond_distance_DA
_geom_hbond_angle_DHA
N2 H01 N1 0.91(2) 1.89(2) 2.6643(19) 140.8(18)

loop_
_geom_torsion_atom_site_label_1
_geom_torsion_atom_site_label_2
_geom_torsion_atom_site_label_3
_geom_torsion_atom_site_label_4
_geom_torsion
N17 C17 C12 C13 -2(4)
N17 C17 C12 C11 179(100)
C11 C12 C13 C14 -0.6(2)
C17 C12 C13 C14 179.68(16)
C12 C13 C14 C15 -1.3(3)
C13 C14 C15 C16 1.2(3)
C14 C15 C16 C11 0.8(3)
C13 C12 C11 N1 177.04(14)
C17 C12 C11 N1 -3.2(2)
C13 C12 C11 C16 2.6(2)
C17 C12 C11 C16 -177.72(15)
C15 C16 C11 C12 -2.7(2)
C15 C16 C11 N1 -176.96(16)
C12 C11 N1 C1 123.84(17)
C16 C11 N1 C1 -62.0(2)
C11 N1 C1 C2 172.44(15)
C11 N1 C1 C4 -8.7(2)
N1 C1 C2 C3 -2.1(3)
C4 C1 C2 C3 179.01(16)
C1 C2 C3 N2 3.5(3)
C1 C2 C3 C5 -175.33(17)
C2 C3 N2 C21 -177.83(15)
C5 C3 N2 C21 1.0(2)
C3 N2 C21 C26 -80.8(2)
C3 N2 C21 C22 101.17(19)
C26 C21 C22 C23 -0.3(2)
N2 C21 C22 C23 177.68(14)
C26 C21 C22 C27 -177.41(14)
N2 C21 C22 C27 0.5(2)
C21 C22 C23 C24 1.0(3)
C27 C22 C23 C24 178.13(16)
C22 C23 C24 C25 -0.4(3)
C23 C24 C25 C26 -1.1(3)
C24 C25 C26 C21 1.8(3)
C24 C25 C26 C30 -174.08(17)
C22 C21 C26 C25 -1.1(2)
N2 C21 C26 C25 -179.02(15)
C22 C21 C26 C30 174.71(15)
N2 C21 C26 C30 -3.2(2)
C23 C22 C27 C29 29.2(2)
C21 C22 C27 C29 -153.74(18)
C23 C22 C27 C28 -96.5(2)
C21 C22 C27 C28 80.5(2)
C25 C26 C30 C31 82.3(2)
C21 C26 C30 C31 -93.4(2)
C25 C26 C30 C32 -41.2(2)
C21 C26 C30 C32 143.14(19)
